data_7108097
loop_
_publ_author_name
'Hailong Yang'
'Peng Sun'
'Yan Zhu'
'Hong Yan'
'Linhua Lu'
'Xiaoming Qu'
'Tingyi Li'
'Jincheng Mao'

_publ_section_title
;
 Copper-catalyzed decarboxylative C(sp2)-C(sp3) coupling reactions via
 radical mechanism
;
_journal_name_full Chem.Commun.
_journal_page_first 7847
_journal_paper_doi 10.1039/c2cc33203e
_journal_volume 48
_journal_year 2012
_chemical_formula_moiety 'C17 H18 O'
_chemical_formula_sum 'C17 H18 O'
_chemical_formula_weight 238.31
_chemical_name_systematic
;
?
;
_space_group_IT_number 61
_symmetry_cell_setting orthorhombic
_symmetry_space_group_name_Hall '-P 2ac 2ab'
_symmetry_space_group_name_H-M 'P b c a'
_atom_sites_solution_hydrogens geom
_atom_sites_solution_primary direct
_atom_sites_solution_secondary difmap
_audit_creation_method SHELXL-97
_cell_angle_alpha 90.00
_cell_angle_beta 90.00
_cell_angle_gamma 90.00
_cell_formula_units_Z 8
_cell_length_a 14.4230(19)
_cell_length_b 6.1054(8)
_cell_length_c 30.487(4)
_cell_measurement_reflns_used 2403
_cell_measurement_temperature 296(2)
_cell_measurement_theta_max 27.810
_cell_measurement_theta_min 3.009
_cell_volume 2684.6(6)
_computing_cell_refinement 'Bruker SAINT'
_computing_data_collection 'Bruker APEX2'
_computing_data_reduction 'Bruker SAINT'
_computing_molecular_graphics 'Bruker SHELXTL'
_computing_publication_material 'Bruker SHELXTL'
_computing_structure_refinement 'SHELXL-97 (Sheldrick, 1997)'
_computing_structure_solution 'SHELXS-97 (Sheldrick, 1990)'
_diffrn_ambient_temperature 296(2)
_diffrn_measured_fraction_theta_full 0.996
_diffrn_measured_fraction_theta_max 0.996
_diffrn_measurement_device_type 'Bruker APEX-II CCD'
_diffrn_measurement_method '\f and \w scans'
_diffrn_radiation_monochromator graphite
_diffrn_radiation_source 'fine-focus sealed tube'
_diffrn_radiation_type MoK\a
_diffrn_radiation_wavelength 0.71073
_diffrn_reflns_av_R_equivalents 0.0339
_diffrn_reflns_av_sigmaI/netI 0.0299
_diffrn_reflns_limit_h_max 16
_diffrn_reflns_limit_h_min -17
_diffrn_reflns_limit_k_max 7
_diffrn_reflns_limit_k_min -7
_diffrn_reflns_limit_l_max 36
_diffrn_reflns_limit_l_min -34
_diffrn_reflns_number 9961
_diffrn_reflns_theta_full 25.00
_diffrn_reflns_theta_max 25.00
_diffrn_reflns_theta_min 1.34
_exptl_absorpt_coefficient_mu 0.071
_exptl_absorpt_correction_T_max 0.993
_exptl_absorpt_correction_T_min 0.975
_exptl_absorpt_correction_type multi-scan
_exptl_crystal_colour colorless
_exptl_crystal_density_diffrn 1.179
_exptl_crystal_density_method 'not measured'
_exptl_crystal_description block
_exptl_crystal_F_000 1024
_exptl_crystal_size_max 0.4
_exptl_crystal_size_mid 0.3
_exptl_crystal_size_min 0.1
_refine_diff_density_max 0.217
_refine_diff_density_min -0.224
_refine_diff_density_rms 0.039
_refine_ls_extinction_method none
_refine_ls_goodness_of_fit_ref 1.042
_refine_ls_hydrogen_treatment constr
_refine_ls_matrix_type full
_refine_ls_number_parameters 165
_refine_ls_number_reflns 2357
_refine_ls_number_restraints 0
_refine_ls_restrained_S_all 1.042
_refine_ls_R_factor_all 0.0555
_refine_ls_R_factor_gt 0.0402
_refine_ls_shift/su_max 0.006
_refine_ls_shift/su_mean 0.000
_refine_ls_structure_factor_coef Fsqd
_refine_ls_weighting_details 'calc w=1/[\s^2^(Fo^2^)+(0.0534P)^2^+0.5588P] where P=(Fo^2^+2Fc^2^)/3'
_refine_ls_weighting_scheme calc
_refine_ls_wR_factor_gt 0.0991
_refine_ls_wR_factor_ref 0.1051
_reflns_number_gt 1859
_reflns_number_total 2357
_reflns_threshold_expression >2sigma(I)
_cod_data_source_file c2cc33203e.txt
_cod_data_source_block 1
_cod_database_code 7108097

loop_
_symmetry_equiv_pos_as_xyz
'x, y, z'
'-x+1/2, -y, z+1/2'
'-x, y+1/2, -z+1/2'
'x+1/2, -y+1/2, -z'
'-x, -y, -z'
'x-1/2, y, -z-1/2'
'x, -y-1/2, z-1/2'
'-x-1/2, y-1/2, z'

loop_
_atom_site_label
_atom_site_type_symbol
_atom_site_fract_x
_atom_site_fract_y
_atom_site_fract_z
_atom_site_U_iso_or_equiv
_atom_site_adp_type
_atom_site_occupancy
_atom_site_symmetry_multiplicity
_atom_site_calc_flag
_atom_site_refinement_flags
O1 O 0.87548(7) 0.11833(17) 0.74364(3) 0.0325(3) Uani 1 1 d .
C4 C 0.88757(9) 0.3750(2) 0.87046(5) 0.0266(3) Uani 1 1 d .
C10 C 0.86685(9) 0.3901(2) 1.03205(5) 0.0256(3) Uani 1 1 d .
C2 C 0.83323(10) 0.0902(2) 0.82103(5) 0.0292(3) Uani 1 1 d .
H2 H 0.8002 -0.0388 0.8167 0.035 Uiso 1 1 calc R
C3 C 0.83953(10) 0.1810(3) 0.86245(5) 0.0297(4) Uani 1 1 d .
H3 H 0.8107 0.1102 0.8858 0.036 Uiso 1 1 calc R
C1 C 0.87665(9) 0.1929(2) 0.78607(5) 0.0255(3) Uani 1 1 d .
C13 C 0.89115(9) 0.1258(2) 1.10709(5) 0.0270(3) Uani 1 1 d .
C14 C 0.85071(9) 0.3312(2) 1.10992(5) 0.0281(3) Uani 1 1 d .
H14 H 0.8315 0.3829 1.1371 0.034 Uiso 1 1 calc R
C6 C 0.92560(9) 0.3852(2) 0.79303(5) 0.0280(4) Uani 1 1 d .
H6 H 0.9549 0.4545 0.7697 0.034 Uiso 1 1 calc R
C9 C 0.85553(11) 0.5398(3) 0.99281(5) 0.0327(4) Uani 1 1 d .
H9A H 0.8013 0.6306 0.9975 0.039 Uiso 1 1 calc R
H9B H 0.9089 0.6363 0.9915 0.039 Uiso 1 1 calc R
C12 C 0.91897(10) 0.0547(2) 1.06600(5) 0.0292(4) Uani 1 1 d .
H12 H 0.9464 -0.0824 1.0632 0.035 Uiso 1 1 calc R
C15 C 0.83827(9) 0.4609(2) 1.07327(5) 0.0274(3) Uani 1 1 d .
H15 H 0.8104 0.5975 1.0762 0.033 Uiso 1 1 calc R
C7 C 0.89550(10) 0.4743(3) 0.91418(5) 0.0289(3) Uani 1 1 d .
H7 H 0.9407 0.5816 0.9175 0.035 Uiso 1 1 calc R
C11 C 0.90677(10) 0.1835(2) 1.02907(5) 0.0281(3) Uani 1 1 d .
H11 H 0.9256 0.1310 1.0019 0.034 Uiso 1 1 calc R
C8 C 0.84563(10) 0.4285(3) 0.94940(5) 0.0320(4) Uani 1 1 d .
H8 H 0.8011 0.3189 0.9470 0.038 Uiso 1 1 calc R
C5 C 0.93081(9) 0.4738(2) 0.83452(5) 0.0280(4) Uani 1 1 d .
H5 H 0.9640 0.6027 0.8387 0.034 Uiso 1 1 calc R
C16 C 0.90298(11) -0.0159(3) 1.14725(5) 0.0373(4) Uani 1 1 d .
H16A H 0.8756 0.0557 1.1721 0.056 Uiso 1 1 calc R
H16B H 0.9678 -0.0392 1.1526 0.056 Uiso 1 1 calc R
H16C H 0.8730 -0.1544 1.1426 0.056 Uiso 1 1 calc R
C17 C 0.82714(12) -0.0799(3) 0.73542(5) 0.0405(4) Uani 1 1 d .
H17A H 0.8520 -0.1940 0.7536 0.061 Uiso 1 1 calc R
H17B H 0.8342 -0.1196 0.7051 0.061 Uiso 1 1 calc R
H17C H 0.7626 -0.0602 0.7419 0.061 Uiso 1 1 calc R

loop_
_atom_site_aniso_label
_atom_site_aniso_U_11
_atom_site_aniso_U_22
_atom_site_aniso_U_33
_atom_site_aniso_U_23
_atom_site_aniso_U_13
_atom_site_aniso_U_12
O1 0.0382(6) 0.0321(6) 0.0272(6) -0.0013(5) 0.0056(4) -0.0006(5)
C4 0.0212(7) 0.0289(8) 0.0296(8) 0.0028(7) -0.0022(6) 0.0006(6)
C10 0.0219(7) 0.0271(8) 0.0279(8) -0.0016(6) -0.0021(6) -0.0004(6)
C2 0.0290(8) 0.0273(8) 0.0311(8) 0.0010(7) 0.0016(6) -0.0043(7)
C3 0.0287(8) 0.0322(8) 0.0282(8) 0.0053(6) 0.0033(6) -0.0058(7)
C1 0.0233(7) 0.0287(8) 0.0246(8) 0.0012(6) 0.0008(6) 0.0060(6)
C13 0.0224(7) 0.0294(8) 0.0292(8) 0.0009(7) -0.0022(6) -0.0043(6)
C14 0.0282(8) 0.0330(8) 0.0231(7) -0.0061(6) 0.0003(6) -0.0016(6)
C6 0.0235(7) 0.0314(8) 0.0290(8) 0.0093(7) 0.0026(6) -0.0005(6)
C9 0.0374(9) 0.0305(8) 0.0303(8) 0.0005(7) -0.0016(6) 0.0049(7)
C12 0.0287(7) 0.0250(7) 0.0341(8) -0.0024(7) 0.0011(6) 0.0032(6)
C15 0.0252(7) 0.0240(7) 0.0330(8) -0.0062(6) -0.0010(6) 0.0018(6)
C7 0.0260(7) 0.0291(8) 0.0317(8) 0.0024(7) -0.0041(6) -0.0021(6)
C11 0.0287(7) 0.0297(8) 0.0257(7) -0.0057(7) 0.0023(6) 0.0014(7)
C8 0.0308(8) 0.0352(9) 0.0299(8) 0.0035(7) -0.0040(6) -0.0029(7)
C5 0.0226(7) 0.0277(8) 0.0339(8) 0.0047(7) -0.0020(6) -0.0033(6)
C16 0.0399(9) 0.0373(9) 0.0346(9) 0.0047(8) -0.0012(7) -0.0014(8)
C17 0.0569(11) 0.0317(9) 0.0330(9) -0.0062(7) 0.0027(7) -0.0050(8)

loop_
_atom_type_symbol
_atom_type_description
_atom_type_scat_dispersion_real
_atom_type_scat_dispersion_imag
_atom_type_scat_source
C C 0.0033 0.0016 'International Tables Vol C Tables 4.2.6.8 and 6.1.1.4'
O O 0.0106 0.0060 'International Tables Vol C Tables 4.2.6.8 and 6.1.1.4'
H H 0.0000 0.0000 'International Tables Vol C Tables 4.2.6.8 and 6.1.1.4'

loop_
_geom_angle_atom_site_label_1
_geom_angle_atom_site_label_2
_geom_angle_atom_site_label_3
_geom_angle
C1 O1 C17 117.12(12)
C3 C4 C5 116.82(14)
C3 C4 C7 123.26(13)
C5 C4 C7 119.91(13)
C11 C10 C15 117.63(14)
C11 C10 C9 122.75(13)
C15 C10 C9 119.61(13)
C3 C2 C1 119.41(14)
C2 C3 C4 122.26(14)
O1 C1 C6 115.58(12)
O1 C1 C2 124.70(13)
C6 C1 C2 119.72(13)
C12 C13 C14 117.51(14)
C12 C13 C16 121.42(14)
C14 C13 C16 121.07(13)
C15 C14 C13 121.54(14)
C5 C6 C1 120.03(13)
C8 C9 C10 115.80(13)
C11 C12 C13 121.37(14)
C14 C15 C10 120.93(13)
C8 C7 C4 127.40(14)
C12 C11 C10 121.00(13)
C7 C8 C9 124.82(15)
C6 C5 C4 121.75(14)

loop_
_geom_bond_atom_site_label_1
_geom_bond_atom_site_label_2
_geom_bond_distance
O1 C1 1.3714(17)
O1 C17 1.4189(19)
C4 C3 1.394(2)
C4 C5 1.397(2)
C4 C7 1.469(2)
C10 C11 1.390(2)
C10 C15 1.391(2)
C10 C9 1.514(2)
C2 C3 1.382(2)
C2 C1 1.386(2)
C1 C6 1.386(2)
C13 C12 1.385(2)
C13 C14 1.386(2)
C13 C16 1.509(2)
C14 C15 1.382(2)
C6 C5 1.378(2)
C9 C8 1.495(2)
C12 C11 1.385(2)
C7 C8 1.322(2)
